data_4346882
loop_
_publ_author_name
'Hall, Nikita'
'Orio, Maylis'
'Gennari, Marcello'
'Wills, Christopher'
'Molton, Florian'
'Philouze, Christian'
'Jameson, Geoffrey B.'
'Halcrow, Malcolm A.'
'Blackman, Allan G.'
'Duboc, Carole'

_publ_section_title
;
 Multifrequency cw-EPR and DFT Studies of an Apparent Compressed
 Octahedral Cu(II) Complex.
;
_journal_issue 4
_journal_name_full 'Inorganic chemistry'
_journal_page_first 1497
_journal_page_last 1504
_journal_paper_doi 10.1021/acs.inorgchem.5b02287
_journal_volume 55
_journal_year 2016
_chemical_formula_moiety 'C24 H24 Cu N6, 2(Cl O4), 0.38(O)'
_chemical_formula_sum 'C24 H24 Cl2 Cu N6 O8.38'
_chemical_formula_weight 664.93
_space_group_crystal_system tetragonal
_space_group_IT_number 142
_space_group_name_Hall '-I 4bd 2c'
_space_group_name_H-M_alt 'I 41/a c d :2'
_atom_sites_solution_hydrogens geom
_atom_sites_solution_primary direct
_atom_sites_solution_secondary difmap
_audit_creation_date 2015-09-22
_audit_creation_method
;
  Olex2 1.1
  (compiled Sep 28 2011 20:36:17, GUI svn.r3906)
;
_cell_angle_alpha 90.00
_cell_angle_beta 90.00
_cell_angle_gamma 90.00
_cell_formula_units_Z 32
_cell_length_a 39.919(6)
_cell_length_b 39.919(6)
_cell_length_c 14.444(3)
_cell_measurement_temperature 100
_cell_volume 23017(7)
_computing_cell_refinement 'Bruker Enraf Nonius kappa CCD'
_computing_data_collection Collect
_computing_data_reduction EvalCCD
_computing_molecular_graphics
;
O. V. Dolomanov, L. J. Bourhis, R. J. Gildea, J. A. K. Howard and H. Puschmann,
OLEX2: a complete structure solution, refinement and analysis program.
J. Appl. Cryst. (2009). 42, 339-341.
;
_computing_publication_material
;
O. V. Dolomanov, L. J. Bourhis, R. J. Gildea, J. A. K. Howard and H. Puschmann,
OLEX2: a complete structure solution, refinement and analysis program.
J. Appl. Cryst. (2009). 42, 339-341.
;
_computing_structure_refinement
;
SHELXL, G.M. Sheldrick, Acta Cryst.
(2008). A64, 112-122
;
_computing_structure_solution 'SHELXS-97 (Sheldrick, 1990)'
_diffrn_ambient_temperature 100
_diffrn_detector 'CCD area detector'
_diffrn_detector_type KappaCCD
_diffrn_measured_fraction_theta_full 0.980
_diffrn_measured_fraction_theta_max 0.980
_diffrn_measurement_device_type 'Bruker-AXS-enraf-nonius KappaCCD'
_diffrn_measurement_method 'Phi and omega scans'
_diffrn_radiation_collimation 'Montel optic'
_diffrn_radiation_detector CCD
_diffrn_radiation_monochromator 'Multilayer mirrors'
_diffrn_radiation_probe x-ray
_diffrn_radiation_type MoK\a
_diffrn_radiation_wavelength 0.71073
_diffrn_reflns_av_R_equivalents 0.0444
_diffrn_reflns_av_unetI/netI 0.0260
_diffrn_reflns_limit_h_max 47
_diffrn_reflns_limit_h_min -43
_diffrn_reflns_limit_k_max 40
_diffrn_reflns_limit_k_min -47
_diffrn_reflns_limit_l_max 17
_diffrn_reflns_limit_l_min -16
_diffrn_reflns_number 46743
_diffrn_reflns_theta_full 25.00
_diffrn_reflns_theta_max 25.00
_diffrn_reflns_theta_min 5.02
_diffrn_source 'Incoatec ISG250'
_diffrn_source_target Mo
_diffrn_source_type 'Microfocus sealed tube'
_exptl_absorpt_coefficient_mu 1.003
_exptl_absorpt_correction_T_max 1
_exptl_absorpt_correction_T_min 0.331369
_exptl_absorpt_correction_type multi-scan
_exptl_absorpt_process_details
;
SADABS-2004/1 (Bruker,2004) was used for absorption correction.
R(int) was 0.1437 before and 0.0452 after correction.
The Ratio of minimum to maximum transmission is 0.3314.
The \l/2 correction factor is 0.0015.
;
_exptl_crystal_colour blue
_exptl_crystal_colour_primary blue
_exptl_crystal_density_diffrn 1.535
_exptl_crystal_density_method 'not measured'
_exptl_crystal_description prism
_exptl_crystal_F_000 10880
_exptl_crystal_size_max 0.44
_exptl_crystal_size_mid 0.31
_exptl_crystal_size_min 0.3
_refine_diff_density_max 0.795
_refine_diff_density_min -0.570
_refine_diff_density_rms 0.092
_refine_ls_extinction_method none
_refine_ls_goodness_of_fit_ref 1.105
_refine_ls_hydrogen_treatment mixed
_refine_ls_matrix_type full
_refine_ls_number_parameters 488
_refine_ls_number_reflns 4990
_refine_ls_number_restraints 640
_refine_ls_restrained_S_all 1.091
_refine_ls_R_factor_all 0.1199
_refine_ls_R_factor_gt 0.0760
_refine_ls_shift/su_max 0.001
_refine_ls_shift/su_mean 0.000
_refine_ls_structure_factor_coef Fsqd
_refine_ls_weighting_details 'calc w=1/[\s^2^(Fo^2^)+(0.1079P)^2^+137.3572P] where P=(Fo^2^+2Fc^2^)/3'
_refine_ls_weighting_scheme calc
_refine_ls_wR_factor_gt 0.1907
_refine_ls_wR_factor_ref 0.2464
_reflns_number_gt 3385
_reflns_number_total 4990
_reflns_threshold_expression >2sigma(I)
_cod_data_source_file ic5b02287_si_004.cif
_cod_data_source_block Cu_100
_cod_original_cell_volume 23016(7)
_cod_original_sg_symbol_H-M 'I 41/a c d'
_cod_database_code 4346882

loop_
_space_group_symop_id
_space_group_symop_operation_xyz
1 'x, y, z'
2 '-y+1/4, x+3/4, z+1/4'
3 'x, -y, -z+1/2'
4 '-x+1/2, -y, z+1/2'
5 '-y+1/4, -x+1/4, -z+1/4'
6 'y+1/4, x+3/4, -z+3/4'
7 'y+1/4, -x+1/4, z+3/4'
8 '-x+1/2, y, -z'
9 'x+1/2, y+1/2, z+1/2'
10 '-y+3/4, x+5/4, z+3/4'
11 'x+1/2, -y+1/2, -z+1'
12 '-x+1, -y+1/2, z+1'
13 '-y+3/4, -x+3/4, -z+3/4'
14 'y+3/4, x+5/4, -z+5/4'
15 'y+3/4, -x+3/4, z+5/4'
16 '-x+1, y+1/2, -z+1/2'
17 '-x, -y, -z'
18 'y-1/4, -x-3/4, -z-1/4'
19 '-x, y, z-1/2'
20 'x-1/2, y, -z-1/2'
21 'y-1/4, x-1/4, z-1/4'
22 '-y-1/4, -x-3/4, z-3/4'
23 '-y-1/4, x-1/4, -z-3/4'
24 'x-1/2, -y, z'
25 '-x+1/2, -y+1/2, -z+1/2'
26 'y+1/4, -x-1/4, -z+1/4'
27 '-x+1/2, y+1/2, z'
28 'x, y+1/2, -z'
29 'y+1/4, x+1/4, z+1/4'
30 '-y+1/4, -x-1/4, z-1/4'
31 '-y+1/4, x+1/4, -z-1/4'
32 'x, -y+1/2, z+1/2'

loop_
_atom_site_label
_atom_site_type_symbol
_atom_site_fract_x
_atom_site_fract_y
_atom_site_fract_z
_atom_site_U_iso_or_equiv
_atom_site_adp_type
_atom_site_occupancy
_atom_site_symmetry_multiplicity
_atom_site_calc_flag
_atom_site_refinement_flags
_atom_site_disorder_assembly
_atom_site_disorder_group
Cu1 Cu 0.419622(19) 0.413826(19) 0.57341(5) 0.0602(3) Uani 1 1 d DU . .
Cl1 Cl 0.5000 0.7500 0.6250 0.0563(7) Uani 1 4 d SD . .
O11 O 0.5093(7) 0.7239(4) 0.6841(12) 0.068(7) Uani 0.25 1 d PDU . .
O12 O 0.5129(5) 0.7395(6) 0.5335(10) 0.088(9) Uani 0.25 1 d PDU . .
O13 O 0.5142(6) 0.7801(4) 0.6441(19) 0.096(10) Uani 0.25 1 d PDU . .
O14 O 0.4656(3) 0.7513(9) 0.614(2) 0.123(14) Uani 0.25 1 d PDU . .
Cl2 Cl 0.46226(5) 0.60718(5) 0.49444(13) 0.0838(6) Uani 1 1 d D . .
O21 O 0.47763(15) 0.57862(16) 0.5342(4) 0.1062(19) Uani 1 1 d DU . .
O22 O 0.42964(14) 0.59954(14) 0.4671(6) 0.121(2) Uani 1 1 d DU . .
O23 O 0.48211(17) 0.61673(18) 0.4179(4) 0.116(2) Uani 1 1 d DU . .
O24 O 0.46215(17) 0.63372(17) 0.5612(4) 0.114(2) Uani 1 1 d DU . .
Cl3 Cl 0.54917(12) 0.49804(14) 0.7225(3) 0.0795(15) Uani 0.50 1 d PD A -1
O31 O 0.5462(3) 0.4655(2) 0.6844(11) 0.108(4) Uani 0.50 1 d PDU A -1
O32 O 0.5279(3) 0.5174(2) 0.6688(10) 0.076(3) Uani 0.50 1 d PDU A -1
O33 O 0.5828(2) 0.5075(2) 0.7110(10) 0.101(4) Uani 0.50 1 d PDU A -1
O34 O 0.5396(6) 0.4973(7) 0.8140(11) 0.25(2) Uani 0.50 1 d PDU A -1
Cl4 Cl 0.7457(3) 0.5043(3) 0.6250 0.222(7) Uani 0.50 2 d SPD . .
O41 O 0.7116(5) 0.5012(9) 0.646(3) 0.20(2) Uani 0.25 1 d PDU . .
O42 O 0.7499(8) 0.5061(10) 0.5286(10) 0.187(18) Uani 0.25 1 d PDU . .
O43 O 0.7598(8) 0.5315(7) 0.669(3) 0.183(17) Uani 0.25 1 d PDU . .
O44 O 0.7616(8) 0.4740(6) 0.656(2) 0.199(19) Uani 0.25 1 d PDU . .
N1 N 0.43685(12) 0.39581(11) 0.4460(3) 0.0525(10) Uani 1 1 d U B .
N2 N 0.43375(15) 0.36827(15) 0.6073(4) 0.0720(13) Uani 1 1 d U B .
C11A C 0.4113(3) 0.3801(3) 0.7574(6) 0.123(3) Uani 0.523(13) 1 d PDU B 1
H11A H 0.3884 0.3711 0.7658 0.147 Uiso 0.523(13) 1 calc PR B 1
H11B H 0.4221 0.3815 0.8189 0.147 Uiso 0.523(13) 1 calc PR B 1
N3A N 0.4096(4) 0.4133(4) 0.7160(9) 0.108(3) Uani 0.523(13) 1 d PDU B 1
H3A H 0.3878 0.4210 0.7238 0.129 Uiso 0.523(13) 1 calc PR B 1
C12A C 0.4300(4) 0.4352(3) 0.7589(10) 0.129(4) Uani 0.523(13) 1 d PDU B 1
H12A H 0.4401 0.4232 0.8121 0.155 Uiso 0.523(13) 1 calc PR B 1
H12B H 0.4156 0.4530 0.7851 0.155 Uiso 0.523(13) 1 calc PR B 1
C13A C 0.4584(4) 0.4528(5) 0.7094(7) 0.148(5) Uani 0.523(13) 1 d PDU B 1
H13A H 0.4533 0.4770 0.7101 0.177 Uiso 0.523(13) 1 calc PR B 1
H13B H 0.4788 0.4496 0.7474 0.177 Uiso 0.523(13) 1 calc PR B 1
N4A N 0.4666(5) 0.4444(5) 0.6200(9) 0.125(4) Uani 0.523(13) 1 d PDU B 1
H4A H 0.4864 0.4323 0.6156 0.150 Uiso 0.523(13) 1 calc PR B 1
C14A C 0.4650(3) 0.4714(3) 0.5580(8) 0.143(3) Uani 0.523(13) 1 d PDU B 1
H14A H 0.4759 0.4647 0.4992 0.171 Uiso 0.523(13) 1 calc PR B 1
H14B H 0.4780 0.4903 0.5840 0.171 Uiso 0.523(13) 1 calc PR B 1
C11B C 0.4113(3) 0.3801(3) 0.7574(6) 0.123(3) Uani 0.477(13) 1 d PDU B 2
H11C H 0.3871 0.3753 0.7503 0.147 Uiso 0.477(13) 1 calc PR B 2
H11D H 0.4175 0.3759 0.8226 0.147 Uiso 0.477(13) 1 calc PR B 2
N3B N 0.4175(4) 0.4142(5) 0.7351(10) 0.112(3) Uani 0.477(13) 1 d PDU B 2
H3B H 0.4017 0.4289 0.7593 0.135 Uiso 0.477(13) 1 calc PR B 2
C12B C 0.4522(4) 0.4214(5) 0.7647(9) 0.129(4) Uani 0.477(13) 1 d PDU B 2
H12C H 0.4650 0.4001 0.7663 0.155 Uiso 0.477(13) 1 calc PR B 2
H12D H 0.4517 0.4305 0.8284 0.155 Uiso 0.477(13) 1 calc PR B 2
C13B C 0.4702(4) 0.4460(5) 0.7020(9) 0.148(5) Uani 0.477(13) 1 d PDU B 2
H13C H 0.4629 0.4690 0.7178 0.177 Uiso 0.477(13) 1 calc PR B 2
H13D H 0.4946 0.4445 0.7137 0.177 Uiso 0.477(13) 1 calc PR B 2
N4B N 0.4639(4) 0.4401(4) 0.6025(8) 0.107(3) Uani 0.477(13) 1 d PDU B 2
H4B H 0.4817 0.4274 0.5799 0.128 Uiso 0.477(13) 1 calc PR B 2
C14B C 0.4650(3) 0.4714(3) 0.5580(8) 0.143(3) Uani 0.477(13) 1 d PDU B 2
H14C H 0.4779 0.4695 0.4996 0.171 Uiso 0.477(13) 1 calc PR B 2
H14D H 0.4765 0.4879 0.5983 0.171 Uiso 0.477(13) 1 calc PR B 2
C15 C 0.4297(3) 0.4832(2) 0.5373(8) 0.125(3) Uani 1 1 d DU . .
N5 N 0.40593(18) 0.45954(13) 0.5377(5) 0.0816(15) Uani 1 1 d U B .
N6 N 0.36655(15) 0.40779(15) 0.5517(5) 0.0775(15) Uani 1 1 d U B .
C8 C 0.4609(3) 0.3084(3) 0.6564(9) 0.121(3) Uani 1 1 d U B .
H8 H 0.4712 0.2878 0.6736 0.145 Uiso 1 1 calc R . .
C5 C 0.44995(15) 0.36476(14) 0.4515(4) 0.0574(13) Uani 1 1 d U . .
C9 C 0.4453(3) 0.3267(3) 0.7198(8) 0.115(3) Uani 1 1 d U B .
H9 H 0.4437 0.3190 0.7818 0.138 Uiso 1 1 calc R . .
C4 C 0.46392(17) 0.34890(16) 0.3753(5) 0.0694(16) Uani 1 1 d U B .
H4 H 0.4728 0.3269 0.3806 0.083 Uiso 1 1 calc R . .
C6 C 0.44890(16) 0.34976(15) 0.5438(5) 0.0627(14) Uani 1 1 d U B .
C10 C 0.4312(2) 0.3573(2) 0.6947(5) 0.094(2) Uani 1 1 d DU . .
C3 C 0.46467(19) 0.36550(19) 0.2924(5) 0.0767(18) Uani 1 1 d U . .
H3 H 0.4741 0.3551 0.2393 0.092 Uiso 1 1 calc R B .
C2 C 0.45178(18) 0.39689(19) 0.2867(5) 0.0732(17) Uani 1 1 d U B .
H2 H 0.4521 0.4087 0.2296 0.088 Uiso 1 1 calc R . .
C1 C 0.43806(16) 0.41155(15) 0.3652(5) 0.0630(14) Uani 1 1 d U . .
H1 H 0.4292 0.4336 0.3608 0.076 Uiso 1 1 calc R B .
C20 C 0.3513(2) 0.4356(2) 0.5258(6) 0.095(2) Uani 1 1 d U . .
C19 C 0.3740(3) 0.4660(2) 0.5194(6) 0.094(2) Uani 1 1 d U B .
C7 C 0.4622(2) 0.31888(18) 0.5671(7) 0.091(2) Uani 1 1 d U . .
H7 H 0.4722 0.3052 0.5210 0.109 Uiso 1 1 calc R B .
C18 C 0.3633(4) 0.4982(3) 0.5015(10) 0.156(4) Uani 1 1 d U . .
H18 H 0.3404 0.5033 0.4906 0.187 Uiso 1 1 calc R B .
C17 C 0.3879(6) 0.5227(3) 0.5003(13) 0.189(6) Uani 1 1 d U B .
H17 H 0.3813 0.5450 0.4871 0.226 Uiso 1 1 calc R . .
C22 C 0.3014(3) 0.4017(5) 0.5129(11) 0.168(5) Uani 1 1 d U . .
H22 H 0.2792 0.3986 0.4904 0.201 Uiso 1 1 calc R B .
C24 C 0.3497(3) 0.3785(3) 0.5633(8) 0.118(3) Uani 1 1 d U . .
H24 H 0.3621 0.3595 0.5823 0.141 Uiso 1 1 calc R B .
C21 C 0.3173(3) 0.4357(4) 0.5070(12) 0.166(5) Uani 1 1 d U B .
H21 H 0.3051 0.4554 0.4917 0.200 Uiso 1 1 calc R . .
C23 C 0.3184(3) 0.3749(4) 0.5505(13) 0.166(5) Uani 1 1 d U B .
H23 H 0.3073 0.3546 0.5662 0.200 Uiso 1 1 calc R . .
C16 C 0.4208(5) 0.5167(3) 0.5167(12) 0.173(5) Uani 1 1 d U B .
H16 H 0.4371 0.5341 0.5144 0.207 Uiso 1 1 calc R . .
O2 O 0.3815(19) 0.5000 0.7500 0.23(3) Uani 0.25 2 d SPU . .
O5 O 0.3305(3) 0.4195(3) 0.8750 0.143(9) Uani 0.50 2 d SPU . .

loop_
_atom_site_aniso_label
_atom_site_aniso_U_11
_atom_site_aniso_U_22
_atom_site_aniso_U_33
_atom_site_aniso_U_23
_atom_site_aniso_U_13
_atom_site_aniso_U_12
Cu1 0.0647(5) 0.0633(5) 0.0525(5) -0.0088(3) -0.0001(3) -0.0059(3)
Cl1 0.0590(10) 0.0590(10) 0.0510(15) 0.000 0.000 0.0086(13)
O11 0.091(16) 0.015(10) 0.098(18) -0.015(10) 0.009(14) 0.009(10)
O12 0.08(2) 0.12(2) 0.065(12) -0.037(13) 0.036(11) -0.058(16)
O13 0.096(16) 0.069(16) 0.12(2) -0.042(15) -0.036(18) 0.019(12)
O14 0.026(11) 0.21(3) 0.13(3) -0.07(3) 0.024(13) 0.020(17)
Cl2 0.0856(12) 0.0939(13) 0.0718(11) 0.0194(10) -0.0082(9) -0.0068(9)
O21 0.097(4) 0.130(5) 0.091(4) 0.027(3) 0.008(3) 0.041(4)
O22 0.085(4) 0.078(3) 0.201(7) 0.029(4) -0.035(4) -0.004(3)
O23 0.124(5) 0.141(6) 0.082(4) 0.023(4) -0.001(3) -0.034(4)
O24 0.124(5) 0.119(5) 0.099(4) -0.032(4) -0.007(4) 0.008(4)
Cl3 0.079(2) 0.071(2) 0.089(5) 0.004(3) -0.0012(19) 0.011(2)
O31 0.096(8) 0.056(6) 0.172(13) 0.024(7) 0.018(8) 0.005(5)
O32 0.073(6) 0.067(5) 0.088(8) 0.004(5) -0.005(5) -0.014(5)
O33 0.072(6) 0.052(6) 0.177(14) 0.000(6) -0.029(6) 0.008(4)
O34 0.21(3) 0.42(5) 0.13(2) 0.06(3) -0.03(2) 0.05(3)
Cl4 0.165(7) 0.165(7) 0.34(2) -0.026(12) -0.026(12) 0.029(10)
O41 0.20(4) 0.14(3) 0.26(4) 0.00(3) 0.01(3) 0.05(3)
O42 0.080(15) 0.36(4) 0.12(3) -0.06(3) -0.05(3) 0.04(3)
O43 0.21(4) 0.10(2) 0.24(4) -0.03(3) 0.02(3) -0.02(2)
O44 0.24(4) 0.12(2) 0.24(4) 0.03(3) -0.02(3) 0.02(3)
N1 0.063(3) 0.041(2) 0.053(2) 0.0019(18) -0.006(2) -0.0044(19)
N2 0.077(3) 0.083(3) 0.056(3) 0.019(2) -0.003(3) 0.000(3)
C11A 0.117(6) 0.193(7) 0.058(4) 0.027(4) 0.008(4) -0.003(5)
N3A 0.113(9) 0.149(7) 0.061(6) -0.016(5) 0.004(5) 0.003(6)
C12A 0.104(8) 0.198(10) 0.086(5) -0.068(7) -0.026(6) 0.018(7)
C13A 0.059(9) 0.248(11) 0.136(6) -0.118(6) -0.008(6) -0.009(8)
N4A 0.083(7) 0.169(9) 0.122(8) -0.090(7) -0.002(6) -0.038(6)
C14A 0.114(4) 0.121(6) 0.193(8) -0.085(5) 0.062(6) -0.067(4)
C11B 0.117(6) 0.193(7) 0.058(4) 0.027(4) 0.008(4) -0.003(5)
N3B 0.110(9) 0.169(8) 0.058(5) -0.037(6) 0.000(6) -0.008(8)
C12B 0.104(8) 0.198(10) 0.086(5) -0.068(7) -0.026(6) 0.018(7)
C13B 0.059(9) 0.248(11) 0.136(6) -0.118(6) -0.008(6) -0.009(8)
N4B 0.068(6) 0.140(7) 0.113(7) -0.087(6) 0.021(6) -0.034(5)
C14B 0.114(4) 0.121(6) 0.193(8) -0.085(5) 0.062(6) -0.067(4)
C15 0.148(5) 0.058(4) 0.168(8) -0.039(4) 0.079(6) -0.036(4)
N5 0.101(3) 0.046(3) 0.098(4) -0.014(3) 0.030(3) -0.010(2)
N6 0.065(3) 0.074(3) 0.093(4) -0.025(3) 0.013(3) -0.013(2)
C8 0.129(8) 0.092(6) 0.141(8) 0.067(5) -0.038(6) -0.011(5)
C5 0.067(3) 0.044(3) 0.061(3) 0.000(2) -0.012(3) -0.005(2)
C9 0.111(7) 0.139(7) 0.095(6) 0.073(5) -0.031(5) -0.023(5)
C4 0.079(4) 0.052(3) 0.077(4) -0.019(3) -0.010(3) 0.002(3)
C6 0.068(4) 0.050(3) 0.070(3) 0.011(3) -0.013(3) -0.006(3)
C10 0.086(5) 0.129(5) 0.067(4) 0.036(4) -0.006(3) -0.017(4)
C3 0.081(4) 0.081(4) 0.068(4) -0.024(3) 0.003(3) -0.013(3)
C2 0.076(4) 0.084(4) 0.060(4) 0.007(3) -0.002(3) -0.014(3)
C1 0.072(4) 0.052(3) 0.064(3) 0.011(3) -0.001(3) -0.002(3)
C20 0.069(4) 0.119(5) 0.097(6) -0.032(5) -0.011(4) 0.014(3)
C19 0.128(5) 0.070(4) 0.084(5) 0.008(4) 0.006(5) 0.030(3)
C7 0.105(6) 0.056(4) 0.111(5) 0.014(4) -0.039(4) 0.001(3)
C18 0.211(10) 0.100(6) 0.155(10) 0.025(7) 0.017(9) 0.067(6)
C17 0.303(13) 0.066(5) 0.197(13) 0.021(7) 0.094(13) 0.038(7)
C22 0.061(5) 0.252(13) 0.190(13) -0.076(11) -0.014(6) -0.033(6)
C24 0.098(5) 0.108(5) 0.147(8) -0.048(5) 0.044(5) -0.047(4)
C21 0.087(6) 0.215(10) 0.198(12) -0.046(10) -0.008(7) 0.031(6)
C23 0.089(6) 0.184(10) 0.226(15) -0.071(10) 0.022(8) -0.043(7)
C16 0.260(11) 0.058(5) 0.200(13) -0.016(6) 0.121(11) -0.034(6)
O2 0.27(5) 0.38(7) 0.046(19) -0.01(3) 0.000 0.000
O5 0.052(5) 0.052(5) 0.33(3) -0.041(8) -0.041(8) -0.019(6)

loop_
_atom_type_symbol
_atom_type_description
_atom_type_scat_dispersion_real
_atom_type_scat_dispersion_imag
_atom_type_scat_source
C C 0.0033 0.0016 'International Tables Vol C Tables 4.2.6.8 and 6.1.1.4'
H H 0.0000 0.0000 'International Tables Vol C Tables 4.2.6.8 and 6.1.1.4'
Cl Cl 0.1484 0.1585 'International Tables Vol C Tables 4.2.6.8 and 6.1.1.4'
Cu Cu 0.3201 1.2651 'International Tables Vol C Tables 4.2.6.8 and 6.1.1.4'
N N 0.0061 0.0033 'International Tables Vol C Tables 4.2.6.8 and 6.1.1.4'
O O 0.0106 0.0060 'International Tables Vol C Tables 4.2.6.8 and 6.1.1.4'

loop_
_geom_angle_atom_site_label_1
_geom_angle_atom_site_label_2
_geom_angle_atom_site_label_3
_geom_angle
_geom_angle_site_symmetry_1
_geom_angle_site_symmetry_3
N1 Cu1 N3A 157.3(5) . .
N1 Cu1 N4A 99.7(4) . .
N1 Cu1 N3B 153.3(6) . .
N1 Cu1 N4B 94.1(4) . .
N1 Cu1 N6 99.0(2) . .
N2 Cu1 N1 78.8(2) . .
N2 Cu1 N3A 78.5(5) . .
N2 Cu1 N4A 100.5(6) . .
N2 Cu1 N3B 76.6(5) . .
N2 Cu1 N4B 99.8(6) . .
N2 Cu1 N5 179.1(3) . .
N2 Cu1 N6 102.4(2) . .
N3A Cu1 N4A 82.9(5) . .
N3A Cu1 N3B 9.0(6) . .
N3A Cu1 N6 87.4(5) . .
N4A Cu1 N3B 74.8(5) . .
N4B Cu1 N3A 88.3(5) . .
N4B Cu1 N4A 5.7(6) . .
N4B Cu1 N3B 80.0(5) . .
N4B Cu1 N6 156.0(6) . .
N5 Cu1 N1 100.3(2) . .
N5 Cu1 N3A 102.3(5) . .
N5 Cu1 N4A 79.3(6) . .
N5 Cu1 N3B 104.2(6) . .
N5 Cu1 N4B 79.9(6) . .
N5 Cu1 N6 78.1(3) . .
N6 Cu1 N4A 152.8(5) . .
N6 Cu1 N3B 96.4(4) . .
O11 Cl1 O11 89(2) 14_445 12_564
O11 Cl1 O11 140.3(18) 14_445 .
O11 Cl1 O11 104.7(16) 14_445 5_666
O11 Cl1 O11 140.3(18) 12_564 5_666
O11 Cl1 O11 104.7(16) 12_564 .
O11 Cl1 O11 89(2) . 5_666
O13 Cl1 O11 92.7(17) 14_445 12_564
O13 Cl1 O11 47.7(13) . 12_564
O13 Cl1 O11 101.6(15) 5_666 12_564
O13 Cl1 O11 115.1(12) 14_445 14_445
O13 Cl1 O11 47.7(13) 5_666 14_445
O13 Cl1 O11 101.6(15) . 14_445
O13 Cl1 O11 92.7(17) 12_564 14_445
O13 Cl1 O11 115.1(12) 5_666 5_666
O13 Cl1 O11 47.7(13) 14_445 5_666
O13 Cl1 O11 101.6(15) 12_564 5_666
O13 Cl1 O11 92.7(17) 5_666 .
O13 Cl1 O11 101.6(15) 14_445 .
O13 Cl1 O11 47.7(13) 12_564 .
O13 Cl1 O11 115.1(12) 12_564 12_564
O13 Cl1 O11 92.7(17) . 5_666
O13 Cl1 O11 115.1(12) . .
O13 Cl1 O13 157(2) 5_666 14_445
O13 Cl1 O13 46(2) . 14_445
O13 Cl1 O13 141.5(18) . 5_666
O13 Cl1 O13 141.5(18) 14_445 12_564
O13 Cl1 O13 46(2) 5_666 12_564
O13 Cl1 O13 157(2) . 12_564
O13 Cl1 O14 27.7(19) 5_666 .
O13 Cl1 O14 147.1(19) 14_445 .
O13 Cl1 O14 69.0(14) 12_564 .
O13 Cl1 O14 69.0(14) . 12_564
O13 Cl1 O14 147.1(19) 5_666 12_564
O13 Cl1 O14 27.7(19) . 5_666
O13 Cl1 O14 113.9(14) 5_666 5_666
O13 Cl1 O14 69.0(14) 14_445 5_666
O13 Cl1 O14 147.1(19) 12_564 5_666
O13 Cl1 O14 113.9(14) . .
O13 Cl1 O14 69.0(14) 5_666 14_445
O13 Cl1 O14 113.8(14) 14_445 14_445
O13 Cl1 O14 27.7(19) 12_564 14_445
O13 Cl1 O14 27.7(19) 14_445 12_564
O13 Cl1 O14 113.8(14) 12_564 12_564
O13 Cl1 O14 147.1(19) . 14_445
O14 Cl1 O11 35.0(16) 12_564 5_666
O14 Cl1 O11 133.0(14) . 5_666
O14 Cl1 O11 77.0(14) 12_564 .
O14 Cl1 O11 35.0(16) 14_445 .
O14 Cl1 O11 111.2(14) 5_666 5_666
O14 Cl1 O11 77.0(14) 14_445 5_666
O14 Cl1 O11 111.2(14) . .
O14 Cl1 O11 111.2(14) 14_445 14_445
O14 Cl1 O11 133.0(14) 12_564 14_445
O14 Cl1 O11 35.0(16) . 14_445
O14 Cl1 O11 77.0(14) 5_666 14_445
O14 Cl1 O11 35.0(16) 5_666 12_564
O14 Cl1 O11 133.0(14) 5_666 .
O14 Cl1 O11 133.0(14) 14_445 12_564
O14 Cl1 O11 77.0(14) . 12_564
O14 Cl1 O11 111.2(14) 12_564 12_564
O14 Cl1 O14 167(3) . 12_564
O14 Cl1 O14 95(3) 5_666 12_564
O14 Cl1 O14 86(3) 5_666 .
O14 Cl1 O14 86(3) 12_564 14_445
O14 Cl1 O14 95(3) . 14_445
O14 Cl1 O14 167(3) 5_666 14_445
Cl1 O11 O12 53.1(8) . 14_445
Cl1 O11 O14 51.1(8) . 12_564
O12 O11 Cl1 82(2) 5_666 .
O12 O11 O12 38(3) 5_666 14_445
O12 O11 O13 120(4) 5_666 12_564
O12 O11 O14 86(3) 5_666 12_564
O12 O11 O14 151(5) 5_666 14_445
O13 O11 Cl1 64.2(11) 12_564 .
O13 O11 O12 83.6(17) 12_564 14_445
O13 O11 O14 105.5(17) 12_564 12_564
O14 O11 Cl1 71.5(19) 14_445 .
O14 O11 O12 84.9(16) 12_564 14_445
O14 O11 O12 113(3) 14_445 14_445
O14 O11 O13 36(3) 14_445 12_564
O14 O11 O14 88(3) 14_445 12_564
Cl1 O12 O11 49.1(7) . 14_445
Cl1 O12 O13 52.3(9) . 14_445
Cl1 O12 O14 55.5(9) . 12_564
Cl1 O12 O14 48.3(8) . 14_445
O11 O12 Cl1 69.6(18) 5_666 .
O11 O12 O11 116(2) 5_666 14_445
O11 O12 O12 123(3) 5_666 12_564
O11 O12 O13 37(3) 5_666 14_445
O11 O12 O14 16(3) 5_666 12_564
O11 O12 O14 78.5(11) 14_445 14_445
O11 O12 O14 72(3) 5_666 14_445
O12 O12 Cl1 63.3(9) 12_564 .
O12 O12 O11 19.2(9) 12_564 14_445
O12 O12 O13 86.9(19) 12_564 14_445
O12 O12 O14 97.6(14) 12_564 14_445
O12 O12 O14 107.1(19) 12_564 12_564
O13 O12 O11 86.1(12) 14_445 14_445
O13 O12 O14 84.4(15) 14_445 14_445
O14 O12 O11 100.8(14) 12_564 14_445
O14 O12 O13 24.3(16) 12_564 14_445
O14 O12 O14 69(2) 12_564 14_445
Cl1 O13 O12 59.6(10) . 14_445
Cl1 O13 O14 56.3(11) . 12_564
O11 O13 Cl1 68.1(15) 12_564 .
O11 O13 O12 22.5(19) 12_564 14_445
O11 O13 O14 118(2) 12_564 12_564
O13 O13 Cl1 67.2(11) 14_445 .
O13 O13 O11 134.0(16) 14_445 12_564
O13 O13 O12 117.3(17) 14_445 14_445
O13 O13 O14 19(2) 14_445 12_564
O14 O13 Cl1 78(2) 5_666 .
O14 O13 O11 48(4) 5_666 12_564
O14 O13 O12 69(5) 5_666 14_445
O14 O13 O12 98.9(17) 12_564 14_445
O14 O13 O13 129(5) 5_666 14_445
O14 O13 O14 131(3) 5_666 12_564
Cl1 O14 O11 51.9(10) . 12_564
Cl1 O14 O12 61.8(13) . 12_564
Cl1 O14 O12 52.9(8) . 14_445
Cl1 O14 O13 54.7(9) . 12_564
O11 O14 Cl1 73.5(12) 14_445 .
O11 O14 O11 92(3) 14_445 12_564
O11 O14 O12 22.8(9) 12_564 14_445
O11 O14 O12 112(2) 14_445 14_445
O11 O14 O12 13.3(19) 14_445 12_564
O11 O14 O13 110(3) 14_445 12_564
O12 O14 O11 89.1(15) 12_564 12_564
O12 O14 O12 105.7(13) 12_564 14_445
O12 O14 O13 96.7(15) 12_564 12_564
O13 O14 Cl1 74.0(17) 5_666 .
O13 O14 O11 90.0(14) 12_564 12_564
O13 O14 O11 120(3) 5_666 12_564
O13 O14 O11 96(4) 5_666 14_445
O13 O14 O12 73.0(12) 12_564 14_445
O13 O14 O12 86(5) 5_666 12_564
O13 O14 O12 105(4) 5_666 14_445
O13 O14 O13 32(4) 5_666 12_564
O21 Cl2 O24 108.9(4) . .
O22 Cl2 O21 110.1(4) . .
O22 Cl2 O23 111.1(4) . .
O22 Cl2 O24 110.5(4) . .
O23 Cl2 O21 107.0(4) . .
O23 Cl2 O24 109.2(4) . .
O32 Cl3 O31 104.0(7) . .
O32 Cl3 O33 111.7(8) . .
O33 Cl3 O31 106.4(7) . .
O34 Cl3 O31 109.2(12) . .
O34 Cl3 O32 112.3(11) . .
O34 Cl3 O33 112.7(12) . .
O41 Cl4 O41 103(3) . 5_666
O41 Cl4 O42 74.0(19) 5_666 .
O41 Cl4 O42 109.7(14) . .
O41 Cl4 O42 74.0(19) . 5_666
O41 Cl4 O42 109.7(14) 5_666 5_666
O41 Cl4 O44 148(2) 5_666 .
O41 Cl4 O44 106.8(14) . .
O41 Cl4 O44 106.8(14) 5_666 5_666
O41 Cl4 O44 148(2) . 5_666
O42 Cl4 O42 174(3) . 5_666
O42 Cl4 O44 67(2) . 5_666
O42 Cl4 O44 107.2(15) . .
O42 Cl4 O44 67(2) 5_666 .
O42 Cl4 O44 107.2(15) 5_666 5_666
O43 Cl4 O41 45.7(19) . 5_666
O43 Cl4 O41 45.7(19) 5_666 .
O43 Cl4 O41 111.4(15) 5_666 5_666
O43 Cl4 O41 111.4(15) . .
O43 Cl4 O42 69.8(16) 5_666 .
O43 Cl4 O42 69.8(16) . 5_666
O43 Cl4 O42 111.8(15) 5_666 5_666
O43 Cl4 O42 111.8(15) . .
O43 Cl4 O43 149(3) 5_666 .
O43 Cl4 O44 98(2) 5_666 .
O43 Cl4 O44 109.8(15) . .
O43 Cl4 O44 98(2) . 5_666
O43 Cl4 O44 109.8(15) 5_666 5_666
O44 Cl4 O44 50(3) . 5_666
Cl4 O41 O42 53.1(11) . 5_666
O43 O41 Cl4 66.3(14) 5_666 .
O43 O41 O42 111(2) 5_666 5_666
Cl4 O42 O41 52.9(13) . 5_666
Cl4 O42 O43 54.4(11) . 5_666
Cl4 O42 O44 57.3(15) . 5_666
O42 O42 Cl4 173(6) 8_656 .
O42 O42 O41 130.2(15) 8_656 5_666
O42 O42 O43 119(5) 8_656 5_666
O42 O42 O44 127(4) 8_656 5_666
O43 O42 O41 89(2) 5_666 5_666
O44 O42 O41 88.4(17) 5_666 5_666
O44 O42 O43 93(2) 5_666 5_666
Cl4 O43 O42 55.8(10) . 5_666
O41 O43 Cl4 68.1(17) 5_666 .
O41 O43 O42 117(3) 5_666 5_666
Cl4 O44 O42 55.4(12) . 5_666
O44 O44 Cl4 65.2(13) 5_666 .
O44 O44 O42 110(3) 5_666 5_666
C5 N1 Cu1 113.1(4) . .
C1 N1 Cu1 128.6(4) . .
C1 N1 C5 118.2(5) . .
C6 N2 Cu1 118.4(4) . .
C6 N2 C10 120.3(7) . .
C10 N2 Cu1 121.0(6) . .
H11A C11A H11B 108.3 . .
N3A C11A H11A 109.9 . .
N3A C11A H11B 109.9 . .
N3A C11A C10 109.1(9) . .
C10 C11A H11A 109.9 . .
C10 C11A H11B 109.9 . .
Cu1 N3A H3A 107.2 . .
C11A N3A Cu1 113.8(10) . .
C11A N3A H3A 107.2 . .
C12A N3A Cu1 109.2(8) . .
C12A N3A C11A 112.0(12) . .
C12A N3A H3A 107.2 . .
N3A C12A H12A 106.7 . .
N3A C12A H12B 106.7 . .
N3A C12A C13A 122.5(9) . .
H12A C12A H12B 106.6 . .
C13A C12A H12A 106.7 . .
C13A C12A H12B 106.7 . .
C12A C13A H13A 107.1 . .
C12A C13A H13B 107.1 . .
H13A C13A H13B 106.8 . .
N4A C13A C12A 120.7(9) . .
N4A C13A H13A 107.1 . .
N4A C13A H13B 107.1 . .
Cu1 N4A H4A 113.1 . .
C13A N4A Cu1 101.9(7) . .
C13A N4A H4A 113.1 . .
C13A N4A C14A 113.9(15) . .
C14A N4A Cu1 100.5(10) . .
C14A N4A H4A 113.1 . .
N4A C14A H14A 108.8 . .
N4A C14A H14B 108.8 . .
N4A C14A C15 113.9(10) . .
H14A C14A H14B 107.7 . .
C15 C14A H14A 108.8 . .
C15 C14A H14B 108.8 . .
Cu1 N3B H3B 113.8 . .
C12B N3B Cu1 104.9(8) . .
C12B N3B H3B 113.8 . .
N3B C12B H12C 108.9 . .
N3B C12B H12D 108.9 . .
N3B C12B C13B 113.4(10) . .
H12C C12B H12D 107.7 . .
C13B C12B H12C 108.9 . .
C13B C12B H12D 108.9 . .
C12B C13B H13C 108.9 . .
C12B C13B H13D 108.9 . .
H13C C13B H13D 107.7 . .
N4B C13B C12B 113.3(10) . .
N4B C13B H13C 108.9 . .
N4B C13B H13D 108.9 . .
Cu1 N4B H4B 107.4 . .
C13B N4B Cu1 114.7(7) . .
C13B N4B H4B 107.4 . .
N5 C15 C14A 116.0(8) . .
N5 C15 C16 119.3(12) . .
C16 C15 C14A 124.7(11) . .
C15 N5 Cu1 117.2(7) . .
C19 N5 Cu1 119.9(5) . .
C19 N5 C15 122.8(8) . .
C20 N6 Cu1 113.6(5) . .
C20 N6 C24 121.9(8) . .
C24 N6 Cu1 124.5(7) . .
C9 C8 H8 119.9 . .
C9 C8 C7 120.2(9) . .
C7 C8 H8 119.9 . .
N1 C5 C4 121.9(6) . .
N1 C5 C6 114.8(5) . .
C4 C5 C6 123.2(6) . .
C8 C9 H9 120.2 . .
C8 C9 C10 119.5(8) . .
C10 C9 H9 120.2 . .
C5 C4 H4 120.6 . .
C3 C4 C5 118.8(6) . .
C3 C4 H4 120.6 . .
N2 C6 C5 114.6(5) . .
N2 C6 C7 120.3(7) . .
C7 C6 C5 125.1(7) . .
N2 C10 C11A 114.0(8) . .
N2 C10 C9 120.2(9) . .
C9 C10 C11A 125.8(8) . .
C4 C3 H3 120.3 . .
C2 C3 C4 119.4(7) . .
C2 C3 H3 120.3 . .
C3 C2 H2 120.4 . .
C3 C2 C1 119.3(7) . .
C1 C2 H2 120.4 . .
N1 C1 C2 122.2(6) . .
N1 C1 H1 118.9 . .
C2 C1 H1 118.9 . .
N6 C20 C19 114.5(7) . .
N6 C20 C21 120.6(11) . .
C21 C20 C19 124.9(11) . .
N5 C19 C20 113.9(6) . .
N5 C19 C18 121.0(11) . .
C18 C19 C20 125.0(11) . .
C8 C7 C6 119.5(10) . .
C8 C7 H7 120.3 . .
C6 C7 H7 120.3 . .
C19 C18 H18 121.9 . .
C19 C18 C17 116.2(14) . .
C17 C18 H18 121.9 . .
C18 C17 H17 118.0 . .
C16 C17 C18 124.1(12) . .
C16 C17 H17 118.0 . .
C21 C22 H22 119.5 . .
C23 C22 H22 119.5 . .
C23 C22 C21 121.0(11) . .
N6 C24 H24 117.6 . .
C23 C24 N6 124.7(14) . .
C23 C24 H24 117.6 . .
C20 C21 C22 113.7(13) . .
C20 C21 H21 123.2 . .
C22 C21 H21 123.2 . .
C22 C23 H23 121.6 . .
C24 C23 C22 116.9(14) . .
C24 C23 H23 121.6 . .
C15 C16 H16 121.8 . .
C17 C16 C15 116.5(12) . .
C17 C16 H16 121.8 . .

loop_
_geom_bond_atom_site_label_1
_geom_bond_atom_site_label_2
_geom_bond_distance
_geom_bond_site_symmetry_2
Cu1 N1 2.092(5) .
Cu1 N2 1.966(6) .
Cu1 N3A 2.098(14) .
Cu1 N4A 2.336(14) .
Cu1 N3B 2.338(14) .
Cu1 N4B 2.098(14) .
Cu1 N5 1.973(6) .
Cu1 N6 2.155(6) .
Cl1 O11 1.399(15) .
Cl1 O11 1.399(15) 5_666
Cl1 O11 1.399(15) 12_564
Cl1 O11 1.398(15) 14_445
Cl1 O13 1.357(15) .
Cl1 O13 1.357(15) 5_666
Cl1 O13 1.357(15) 14_445
Cl1 O13 1.358(15) 12_564
Cl1 O14 1.383(13) 5_666
Cl1 O14 1.383(13) .
Cl1 O14 1.383(13) 14_445
Cl1 O14 1.383(13) 12_564
O11 O12 1.81(2) 14_445
O11 O12 0.71(2) 5_666
O11 O13 1.12(3) 12_564
O11 O14 1.73(3) 12_564
O11 O14 0.84(4) 14_445
O12 O11 1.81(2) 14_445
O12 O11 0.71(2) 5_666
O12 O12 1.33(5) 12_564
O12 O13 1.59(4) 14_445
O12 O14 1.82(3) 14_445
O12 O14 1.49(4) 12_564
O13 O11 1.12(3) 12_564
O13 O12 1.59(4) 14_445
O13 O13 1.05(5) 14_445
O13 O14 0.66(4) 5_666
O13 O14 1.55(3) 12_564
O14 O11 0.84(4) 14_445
O14 O11 1.73(3) 12_564
O14 O12 1.49(4) 12_564
O14 O12 1.82(3) 14_445
O14 O13 0.66(4) 5_666
O14 O13 1.55(3) 12_564
Cl2 O21 1.417(6) .
Cl2 O22 1.394(6) .
Cl2 O23 1.413(6) .
Cl2 O24 1.432(6) .
Cl3 O31 1.417(11) .
Cl3 O32 1.385(12) .
Cl3 O33 1.405(10) .
Cl3 O34 1.376(14) .
Cl4 O41 1.400(16) 5_666
Cl4 O41 1.400(16) .
Cl4 O42 1.405(15) .
Cl4 O42 1.405(15) 5_666
Cl4 O43 1.382(16) 5_666
Cl4 O43 1.382(16) .
Cl4 O44 1.437(16) 5_666
Cl4 O44 1.437(16) .
O41 O42 1.69(4) 5_666
O41 O43 1.08(4) 5_666
O42 O41 1.69(4) 5_666
O42 O42 0.82(3) 8_656
O42 O43 1.59(4) 5_666
O42 O44 1.58(5) 5_666
O43 O41 1.08(4) 5_666
O43 O42 1.59(4) 5_666
O44 O42 1.58(5) 5_666
O44 O44 1.20(6) 5_666
N1 C5 1.348(7) .
N1 C1 1.327(8) .
N2 C6 1.324(9) .
N2 C10 1.340(9) .
C11A H11A 0.9900 .
C11A H11B 0.9900 .
C11A N3A 1.455(16) .
C11A C10 1.511(13) .
N3A H3A 0.9300 .
N3A C12A 1.349(14) .
C12A H12A 0.9900 .
C12A H12B 0.9900 .
C12A C13A 1.510(9) .
C13A H13A 0.9900 .
C13A H13B 0.9900 .
C13A N4A 1.374(15) .
N4A H4A 0.9300 .
N4A C14A 1.400(18) .
C14A H14A 0.9900 .
C14A H14B 0.9900 .
C14A C15 1.517(14) .
N3B H3B 0.9300 .
N3B C12B 1.477(17) .
C12B H12C 0.9900 .
C12B H12D 0.9900 .
C12B C13B 1.519(10) .
C13B H13C 0.9900 .
C13B H13D 0.9900 .
C13B N4B 1.477(14) .
N4B H4B 0.9300 .
C15 N5 1.340(10) .
C15 C16 1.416(17) .
N5 C19 1.329(11) .
N6 C20 1.322(11) .
N6 C24 1.358(10) .
C8 H8 0.9500 .
C8 C9 1.329(16) .
C8 C7 1.357(14) .
C5 C4 1.386(9) .
C5 C6 1.461(9) .
C9 H9 0.9500 .
C9 C10 1.391(14) .
C4 H4 0.9500 .
C4 C3 1.370(10) .
C6 C7 1.385(9) .
C3 H3 0.9500 .
C3 C2 1.357(11) .
C2 H2 0.9500 .
C2 C1 1.389(10) .
C1 H1 0.9500 .
C20 C19 1.517(13) .
C20 C21 1.384(14) .
C19 C18 1.378(13) .
C7 H7 0.9500 .
C18 H18 0.9500 .
C18 C17 1.38(2) .
C17 H17 0.9500 .
C17 C16 1.36(2) .
C22 H22 0.9500 .
C22 C21 1.50(2) .
C22 C23 1.38(2) .
C24 H24 0.9500 .
C24 C23 1.269(15) .
C21 H21 0.9500 .
C23 H23 0.9500 .
C16 H16 0.9500 .

loop_
_geom_hbond_atom_site_label_D
_geom_hbond_atom_site_label_H
_geom_hbond_atom_site_label_A
_geom_hbond_distance_DH
_geom_hbond_distance_HA
_geom_hbond_distance_DA
_geom_hbond_angle_DHA
_geom_hbond_site_symmetry_A
N4A H4A O21 0.93 2.63 3.281(18) 127.4 17_666
N4A H4A O23 0.93 2.38 3.23(2) 153.2 17_666
N4B H4B O21 0.93 2.33 3.146(17) 146.7 17_666
N4B H4B O23 0.93 2.28 3.14(2) 154.1 17_666
